data_2203090
loop_
_publ_author_name
'An, Dao-Li'
'Gao, Shan'
'Zhu, Zhi-Biao'
'Huo, Li-Hua'
'Zhao, Hui'

_publ_section_title
;
 Hexaaquacobalt(II) 1,5-naphthalenedisulfonate
;
_journal_issue 1
_journal_name_full 'Acta Crystallographica Section E'
_journal_page_first m111
_journal_page_last m112
_journal_paper_doi 10.1107/S1600536803028794
_journal_volume 60
_journal_year 2004
_chemical_formula_iupac '[Co (H2 O)6] (C10 H6 S2 O6)'
_chemical_formula_moiety 'C10 H6 O6 S2 , Co H12 O6'
_chemical_formula_sum 'C10 H18 Co O12 S2'
_chemical_formula_weight 453.29
_chemical_name_systematic
;
Hexaaquacobalt(II) 1,5-naphthalenedisulfonate
;
_space_group_IT_number 14
_symmetry_cell_setting monoclinic
_symmetry_space_group_name_Hall '-P 2ybc'
_symmetry_space_group_name_H-M 'P 1 21/c 1'
_atom_sites_solution_hydrogens geom
_atom_sites_solution_primary direct
_atom_sites_solution_secondary difmap
_cell_angle_alpha 90
_cell_angle_beta 92.14(3)
_cell_angle_gamma 90
_cell_formula_units_Z 2
_cell_length_a 13.195(3)
_cell_length_b 6.6680(10)
_cell_length_c 9.666(2)
_cell_measurement_reflns_used 6525
_cell_measurement_temperature 293(2)
_cell_measurement_theta_max 27.47
_cell_measurement_theta_min 3.09
_cell_volume 849.9(3)
_computing_cell_refinement RAPID-AUTO
_computing_data_collection 'RAPID-AUTO (Rigaku, 1998)'
_computing_data_reduction 'CrystalStructure (Molecular Structure Corporation & Rigaku, 2002)'
_computing_molecular_graphics 'ORTEP-3 (Farrugia, 1997)'
_computing_publication_material SHELXL97
_computing_structure_refinement 'SHELXL97 (Sheldrick, 1997)'
_computing_structure_solution 'SHELXS97 (Sheldrick, 1997)'
_diffrn_ambient_temperature 293(2)
_diffrn_detector_area_resol_mean 10.000
_diffrn_measured_fraction_theta_full 0.998
_diffrn_measured_fraction_theta_max 0.998
_diffrn_measurement_device_type 'Rigaku R-AXIS RAPID'
_diffrn_measurement_method \w
_diffrn_radiation_monochromator graphite
_diffrn_radiation_source 'fine-focus sealed tube'
_diffrn_radiation_type MoK\a
_diffrn_radiation_wavelength 0.71073
_diffrn_reflns_av_R_equivalents 0.0184
_diffrn_reflns_av_sigmaI/netI 0.0144
_diffrn_reflns_limit_h_max 17
_diffrn_reflns_limit_h_min -17
_diffrn_reflns_limit_k_max 0
_diffrn_reflns_limit_k_min -8
_diffrn_reflns_limit_l_max 12
_diffrn_reflns_limit_l_min 0
_diffrn_reflns_number 8159
_diffrn_reflns_theta_full 27.48
_diffrn_reflns_theta_max 27.48
_diffrn_reflns_theta_min 3.09
_diffrn_standards_decay_% 0
_diffrn_standards_interval_count 0
_diffrn_standards_interval_time 0
_diffrn_standards_number 0
_exptl_absorpt_coefficient_mu 1.315
_exptl_absorpt_correction_T_max 0.712
_exptl_absorpt_correction_T_min 0.680
_exptl_absorpt_correction_type multi-scan
_exptl_absorpt_process_details '(ABSCOR; Higashi, 1995)'
_exptl_crystal_colour pink
_exptl_crystal_density_diffrn 1.771
_exptl_crystal_density_meas ?
_exptl_crystal_density_method .
_exptl_crystal_description Prism
_exptl_crystal_F_000 466
_exptl_crystal_size_max 0.30
_exptl_crystal_size_mid 0.28
_exptl_crystal_size_min 0.26
_refine_diff_density_max 0.344
_refine_diff_density_min -0.399
_refine_ls_extinction_method none
_refine_ls_goodness_of_fit_ref 1.073
_refine_ls_hydrogen_treatment mixed
_refine_ls_matrix_type full
_refine_ls_number_parameters 139
_refine_ls_number_reflns 1952
_refine_ls_number_restraints 6
_refine_ls_restrained_S_all 1.072
_refine_ls_R_factor_all 0.0262
_refine_ls_R_factor_gt 0.0245
_refine_ls_shift/su_max 0.001
_refine_ls_shift/su_mean 0.000
_refine_ls_structure_factor_coef Fsqd
_refine_ls_weighting_details 'calc w = 1/[\s^2^(Fo^2^)+(0.0443P)^2^+0.2109P] where P=(Fo^2^+2Fc^2^)/3'
_refine_ls_weighting_scheme calc
_refine_ls_wR_factor_gt 0.0677
_refine_ls_wR_factor_ref 0.0686
_reflns_number_gt 1829
_reflns_number_total 1952
_reflns_threshold_expression I>2\s(I)
_cod_data_source_file ng6006.cif
_cod_data_source_block I
_cod_depositor_comments
;
The following automatic conversions were performed:
'_symmetry_cell_setting' value 'Monoclinic' changed to 'monoclinic'
according to '/home/saulius/struct/CIF-dictionaries/cif_core.dic'
dictionary named 'cif_core.dic' version 2.4.1 from
2010-06-29.

'_geom_angle_publ_flag' value 'Yes' changed to 'yes'
according to '/home/saulius/struct/CIF-dictionaries/cif_core.dic'
dictionary named 'cif_core.dic' version 2.4.1 from 2010-06-29 (6
times).

'_geom_bond_publ_flag' value 'Yes' changed to 'yes' according to
'/home/saulius/struct/CIF-dictionaries/cif_core.dic' dictionary named
'cif_core.dic' version 2.4.1 from 2010-06-29 (6
times).

'_geom_hbond_publ_flag' value 'Yes' changed to 'yes' according to
'/home/saulius/struct/CIF-dictionaries/cif_core.dic' dictionary named
'cif_core.dic' version 2.4.1 from 2010-06-29 (6 times).

Automatic conversion script
Id: cif_fix_enum 1527 2010-12-29 10:47:43Z saulius 

The following automatic conversions were performed:

'_chemical_melting_point' value 'not measured' was changed to '?' -
the value is undefined or not given.

Automatic conversion script
Id: cif_fix_values 1646 2011-03-28 12:23:43Z adriana 

The following automatic conversions were performed:

'_chemical_melting_point' value 'not measured' was changed to '?' -
the value is undefined or not given.

'_symmetry_cell_setting' value
'Monoclinic' changed to 'monoclinic' according to
/home/saulius/struct/CIF-dictionaries/cif_core.dic dictionary named
'cif_core.dic' version 2.4.1 from 2010-06-29.

'_geom_bond_publ_flag'
value 'Yes' changed to 'yes' according to
/home/saulius/struct/CIF-dictionaries/cif_core.dic dictionary named
'cif_core.dic' version 2.4.1 from 2010-06-29 (6
times).

'_geom_angle_publ_flag' value 'Yes' changed to 'yes'
according to /home/saulius/struct/CIF-dictionaries/cif_core.dic
dictionary named 'cif_core.dic' version 2.4.1 from 2010-06-29 (6
times).

'_geom_hbond_publ_flag' value 'Yes' changed to 'yes'
according to /home/saulius/struct/CIF-dictionaries/cif_core.dic
dictionary named 'cif_core.dic' version 2.4.1 from 2010-06-29 (6
times).

Automatic conversion script
Id: cif_fix_values 1715 2011-07-08 13:25:40Z adriana 
;
_cod_original_sg_symbol_H-M 'P 21/c'
_cod_database_code 2203090
_cod_database_fobs_code 2203090

loop_
_symmetry_equiv_pos_as_xyz
'x, y, z'
'-x, y+1/2, -z+1/2'
'-x, -y, -z'
'x, -y-1/2, z-1/2'

loop_
_atom_site_label
_atom_site_fract_x
_atom_site_fract_y
_atom_site_fract_z
_atom_site_U_iso_or_equiv
_atom_site_adp_type
_atom_site_calc_flag
_atom_site_refinement_flags
_atom_site_occupancy
_atom_site_type_symbol
Co1 0.0000 0.0000 0.0000 0.02090(10) Uani d S 1 Co
O1 -0.08797(8) 0.1485(2) 0.146190(10) 0.0278(2) Uani d D 1 O
H1A -0.122(2) 0.249(2) 0.117(2) 0.055(6) Uiso d D 1 H
H1B -0.1270(10) 0.071(3) 0.189(2) 0.040(5) Uiso d D 1 H
O2 -0.02482(9) -0.2784(2) 0.09490(10) 0.0328(2) Uani d D 1 O
H2A -0.003(2) -0.306(4) 0.1760(10) 0.058(7) Uiso d D 1 H
H2B -0.0770(10) -0.351(3) 0.080(2) 0.050(6) Uiso d D 1 H
O3 0.12203(8) 0.0366(2) 0.13370(10) 0.0315(2) Uani d D 1 O
H3A 0.168(2) -0.051(3) 0.141(3) 0.058(7) Uiso d D 1 H
H3B 0.151(2) 0.149(2) 0.152(2) 0.041(5) Uiso d D 1 H
O4 0.26110(8) 0.7390(2) 0.13350(10) 0.0344(2) Uani d . 1 O
O5 0.20171(9) 0.5210(2) -0.05360(10) 0.0335(3) Uani d . 1 O
O6 0.19905(8) 0.4077(2) 0.183550(10) 0.0325(2) Uani d . 1 O
S1 0.25018(2) 0.53415(5) 0.08409(4) 0.02420(10) Uani d . 1 S
C1 0.49480(10) 0.1790(2) 0.1392(2) 0.0330(3) Uani d . 1 C
H1C 0.5089 0.0584 0.1841 0.040 Uiso calc R 1 H
C2 0.39612(11) 0.2590(2) 0.1394(2) 0.0294(3) Uani d . 1 C
H2C 0.3455 0.1917 0.1851 0.035 Uiso calc R 1 H
C3 0.37440(10) 0.4354(2) 0.07250(10) 0.0236(3) Uani d . 1 C
C4 0.45000(10) 0.5412(2) -0.00110(10) 0.0230(3) Uani d . 1 C
C5 0.43030(10) 0.7229(2) -0.0736(2) 0.0300(3) Uani d . 1 C
H5A 0.3651 0.7761 -0.0763 0.036 Uiso calc R 1 H

loop_
_atom_site_aniso_label
_atom_site_aniso_U_11
_atom_site_aniso_U_22
_atom_site_aniso_U_33
_atom_site_aniso_U_12
_atom_site_aniso_U_13
_atom_site_aniso_U_23
Co1 0.0205(2) 0.0221(2) 0.01990(10) 0.00006(9) 0.000640(10) -0.00037(9)
O1 0.0276(5) 0.0285(5) 0.0276(5) 0.0044(4) 0.0065(4) 0.0015(4)
O2 0.0356(6) 0.0312(6) 0.0313(5) -0.0082(5) -0.0046(4) 0.0089(4)
O3 0.0262(5) 0.0265(5) 0.0411(6) 0.0020(4) -0.0090(4) -0.0044(4)
O4 0.0288(5) 0.0249(5) 0.0495(6) 0.0025(4) 0.0025(5) -0.0069(5)
O5 0.0246(5) 0.0406(6) 0.0350(6) 0.0019(4) -0.0050(4) 0.0004(5)
O6 0.0288(5) 0.0302(5) 0.0392(6) 0.0002(4) 0.0098(4) 0.0006(5)
S1 0.0185(2) 0.0244(2) 0.0299(2) 0.00150(10) 0.00160(10) -0.00150(10)
C1 0.0306(7) 0.0285(7) 0.0396(8) 0.0057(6) -0.0005(6) 0.0103(6)
C2 0.0256(7) 0.0275(7) 0.0354(7) -0.0008(5) 0.0028(5) 0.0050(6)
C3 0.0190(6) 0.0253(6) 0.0263(6) 0.0022(5) -0.0004(5) -0.0019(5)
C4 0.0209(6) 0.0241(6) 0.0239(6) 0.0027(5) -0.0006(5) -0.0004(5)
C5 0.0237(6) 0.0306(7) 0.0356(7) 0.0075(5) 0.0008(5) 0.0054(6)

loop_
_atom_type_symbol
_atom_type_description
_atom_type_scat_dispersion_real
_atom_type_scat_dispersion_imag
_atom_type_scat_source
C C 0.0033 0.0016 'International Tables Vol C Tables 4.2.6.8 and 6.1.1.4'
H H 0.0000 0.0000 'International Tables Vol C Tables 4.2.6.8 and 6.1.1.4'
O O 0.0106 0.0060 'International Tables Vol C Tables 4.2.6.8 and 6.1.1.4'
S S 0.1246 0.1234 'International Tables Vol C Tables 4.2.6.8 and 6.1.1.4'
Co Co 0.3494 0.9721 'International Tables Vol C Tables 4.2.6.8 and 6.1.1.4'

loop_
_geom_angle_atom_site_label_1
_geom_angle_atom_site_label_2
_geom_angle_atom_site_label_3
_geom_angle_site_symmetry_1
_geom_angle_site_symmetry_3
_geom_angle
_geom_angle_publ_flag
O1 Co1 O2 . . 91.35(5) yes
O1 Co1 O3 . . 87.74(5) yes
O2 Co1 O3 . . 87.78(5) yes
O2 Co1 O1 3 . 88.65(5) yes
O3 Co1 O1 3 . 92.26(5) yes
O3 Co1 O2 3 . 92.22(5) yes
O3 Co1 O3 3 . 180.00(6) ?
O3 Co1 O2 3 3 87.78(5) ?
O3 Co1 O2 . 3 92.22(5) ?
O2 Co1 O2 . 3 180.00(6) ?
O3 Co1 O1 3 3 87.74(5) ?
O3 Co1 O1 . 3 92.26(5) ?
O2 Co1 O1 . 3 88.65(5) ?
O2 Co1 O1 3 3 91.35(5) ?
O1 Co1 O1 . 3 180.00(6) ?
Co1 O1 H1A . . 116(2) ?
Co1 O1 H1B . . 113(2) ?
H1A O1 H1B . . 109(2) ?
Co1 O2 H2A . . 123(2) ?
Co1 O2 H2B . . 125(2) ?
H2A O2 H2B . . 106(2) ?
Co1 O3 H3A . . 121(2) ?
Co1 O3 H3B . . 125.0(10) ?
H3A O3 H3B . . 106(2) ?
O4 S1 O5 . . 113.06(7) ?
O4 S1 O6 . . 111.63(7) ?
O5 S1 O6 . . 111.61(7) ?
O4 S1 C3 . . 106.81(6) ?
O5 S1 C3 . . 107.16(7) ?
O6 S1 C3 . . 106.10(7) ?
C5 C1 C2 3_665 . 120.40(10) ?
C5 C1 H1C 3_665 . 119.8 ?
C2 C1 H1C . . 119.8 ?
C3 C2 C1 . . 120.20(10) ?
C3 C2 H2C . . 119.9 ?
C1 C2 H2C . . 119.9 ?
C2 C3 C4 . . 121.40(10) ?
C2 C3 S1 . . 117.90(10) ?
C4 C3 S1 . . 120.70(10) ?
C5 C4 C4 . 3_665 119.1(2) ?
C5 C4 C3 . . 123.30(10) ?
C4 C4 C3 3_665 . 117.6(2) ?
C1 C5 C4 3_665 . 121.20(10) ?
C1 C5 H5A 3_665 . 119.4 ?
C4 C5 H5A . . 119.4 ?

loop_
_geom_bond_atom_site_label_1
_geom_bond_atom_site_label_2
_geom_bond_site_symmetry_2
_geom_bond_distance
_geom_bond_publ_flag
Co1 O1 . 2.1080(10) yes
Co1 O1 3 2.1080(10) ?
Co1 O2 . 2.1020(10) yes
Co1 O2 3 2.1020(10) ?
Co1 O3 3 2.0420(10) ?
Co1 O3 . 2.0420(10) yes
O1 H1A . 0.850(10) ?
O1 H1B . 0.850(10) ?
O2 H2A . 0.840(10) ?
O2 H2B . 0.850(10) ?
O3 H3A . 0.850(10) ?
O3 H3B . 0.855(9) ?
S1 O4 . 1.4530(10) yes
S1 O5 . 1.4580(10) yes
S1 O6 . 1.4630(10) yes
S1 C3 . 1.7740(10) ?
C1 C5 3_665 1.361(2) ?
C1 C2 . 1.407(2) ?
C1 H1C . 0.9300 ?
C2 C3 . 1.367(2) ?
C2 H2C . 0.9300 ?
C3 C4 . 1.432(2) ?
C4 C5 . 1.419(2) ?
C4 C4 3_665 1.430(3) ?
C5 C1 3_665 1.361(2) ?
C5 H5A . 0.9300 ?

loop_
_geom_hbond_atom_site_label_D
_geom_hbond_atom_site_label_H
_geom_hbond_atom_site_label_A
_geom_hbond_site_symmetry_A
_geom_hbond_distance_DH
_geom_hbond_distance_HA
_geom_hbond_distance_DA
_geom_hbond_angle_DHA
_geom_hbond_publ_flag
O1 H1A O5 3_565 0.850(10) 1.950(10) 2.795(2) 178(2) yes
O1 H1B O6 2_545 0.850(10) 1.930(10) 2.760(2) 169(2) yes
O2 H2A O1 2_545 0.840(10) 2.080(10) 2.905(2) 165(2) yes
O2 H2B O5 3 0.850(10) 2.010(10) 2.856(2) 178(2) yes
O3 H3A O4 1_545 0.850(10) 1.860(10) 2.703(2) 171(2) yes
O3 H3B O6 . 0.855(9) 1.860(10) 2.711(2) 173(2) yes

loop_
_geom_torsion_atom_site_label_1
_geom_torsion_atom_site_label_2
_geom_torsion_atom_site_label_3
_geom_torsion_atom_site_label_4
_geom_torsion_site_symmetry_1
_geom_torsion_site_symmetry_4
_geom_torsion
C5 C1 C2 C3 3_665 . 0.6(2)
C1 C2 C3 C4 . . 1.1(2)
C1 C2 C3 S1 . . -176.90(10)
O4 S1 C3 C2 . . 126.40(10)
O5 S1 C3 C2 . . -112.20(10)
O6 S1 C3 C2 . . 7.20(10)
O4 S1 C3 C4 . . -51.70(10)
O5 S1 C3 C4 . . 69.70(10)
O6 S1 C3 C4 . . -170.90(10)
C2 C3 C4 C5 . . 179.00(10)
S1 C3 C4 C5 . . -3.0(2)
C2 C3 C4 C4 . 3_665 -1.7(2)
S1 C3 C4 C4 . 3_665 176.30(10)
C4 C4 C5 C1 3_665 3_665 -0.9(3)
C3 C4 C5 C1 . 3_665 178.3(2)
